data_7043625
loop_
_publ_author_name
'Wang, Jian'
'Miao, Hao'
'Xiao, Zhao-Xin'
'Zhou, Yan'
'Deng, Lin-Dan'
'Zhang, Yiquan'
'Wang, Xin-Yi'

_publ_section_title
;
 Syntheses, Structures and Magnetic Properties of Lanthanide Complexes of
 the Pyrimidyl-Substituted Nitronyl Nitroxide Radical
;
_journal_name_full 'Dalton Trans.'
_journal_paper_doi 10.1039/C7DT01037K
_journal_year 2017
_chemical_formula_sum 'C44.5 H33 F36 N4 O16 Tb2'
_chemical_formula_weight 1881.59
_chemical_name_common '[(NIT-2-Pm)(Tb)2(hfac)6(H2O)2]0.5(C7H16)'
_space_group_crystal_system monoclinic
_space_group_IT_number 15
_space_group_name_Hall '-C 2yc'
_space_group_name_H-M_alt 'C 1 2/c 1'
_symmetry_space_group_name_Hall '-C 2yc'
_symmetry_space_group_name_H-M 'C 1 2/c 1'
_atom_sites_solution_hydrogens mixed
_audit_creation_method SHELXL-2014/7
_audit_update_record
;
2017-06-28 deposited with the CCDC.
2017-07-14 downloaded from the CCDC.
;
_cell_angle_alpha 90
_cell_angle_beta 122.3960(10)
_cell_angle_gamma 90
_cell_formula_units_Z 8
_cell_length_a 27.622(3)
_cell_length_b 24.365(3)
_cell_length_c 23.015(4)
_cell_measurement_reflns_used 5516
_cell_measurement_temperature 296(2)
_cell_measurement_theta_max 23.79
_cell_measurement_theta_min 2.23
_cell_volume 13079(3)
_computing_cell_refinement 'Bruker SMART'
_computing_data_collection 'Bruker SMART'
_computing_data_reduction 'Bruker SAINT'
_computing_molecular_graphics 'Bruker SHELXTL'
_computing_publication_material 'Bruker SHELXTL'
_computing_structure_refinement 'SHELXL-2014/7 (Sheldrick, 2014)'
_computing_structure_solution 'Bruker SHELXTL'
_diffrn_ambient_temperature 296(2)
_diffrn_measured_fraction_theta_full 0.999
_diffrn_measured_fraction_theta_max 0.998
_diffrn_measurement_device_type 'CCD area detector'
_diffrn_measurement_method 'phi and omega scans'
_diffrn_radiation_type MoK\a
_diffrn_radiation_wavelength 0.71073
_diffrn_reflns_av_R_equivalents 0.1356
_diffrn_reflns_av_unetI/netI 0.1421
_diffrn_reflns_Laue_measured_fraction_full 0.999
_diffrn_reflns_Laue_measured_fraction_max 0.998
_diffrn_reflns_limit_h_max 35
_diffrn_reflns_limit_h_min -34
_diffrn_reflns_limit_k_max 27
_diffrn_reflns_limit_k_min -31
_diffrn_reflns_limit_l_max 29
_diffrn_reflns_limit_l_min -29
_diffrn_reflns_number 57842
_diffrn_reflns_point_group_measured_fraction_full 0.999
_diffrn_reflns_point_group_measured_fraction_max 0.998
_diffrn_reflns_theta_full 25.242
_diffrn_reflns_theta_max 27.537
_diffrn_reflns_theta_min 1.209
_exptl_absorpt_coefficient_mu 2.311
_exptl_absorpt_correction_T_max 0.71
_exptl_absorpt_correction_T_min 0.61
_exptl_absorpt_correction_type multi-scan
_exptl_absorpt_process_details sadabs
_exptl_crystal_colour PURPLE
_exptl_crystal_density_diffrn 1.911
_exptl_crystal_description BLOCK
_exptl_crystal_F_000 7280
_exptl_crystal_size_max 0.220
_exptl_crystal_size_mid 0.210
_exptl_crystal_size_min 0.130
_refine_diff_density_max 2.061
_refine_diff_density_min -1.677
_refine_diff_density_rms 0.214
_refine_ls_extinction_method none
_refine_ls_goodness_of_fit_ref 1.050
_refine_ls_hydrogen_treatment constr
_refine_ls_matrix_type full
_refine_ls_number_parameters 950
_refine_ls_number_reflns 15039
_refine_ls_number_restraints 236
_refine_ls_restrained_S_all 1.061
_refine_ls_R_factor_all 0.1153
_refine_ls_R_factor_gt 0.0742
_refine_ls_shift/su_max 0.001
_refine_ls_shift/su_mean 0.000
_refine_ls_structure_factor_coef Fsqd
_refine_ls_weighting_details 'w=1/[\s^2^(Fo^2^)+(0.1000P)^2^] where P=(Fo^2^+2Fc^2^)/3'
_refine_ls_weighting_scheme calc
_refine_ls_wR_factor_gt 0.1955
_refine_ls_wR_factor_ref 0.2378
_reflns_Friedel_coverage 0.000
_reflns_number_gt 9263
_reflns_number_total 15039
_reflns_threshold_expression 'I > 2\s(I)'
_cod_data_source_file c7dt01037k4.cif
_cod_data_source_block 1538979
_cod_original_formula_sum 'C44.50 H33 F36 N4 O16 Tb2'
_cod_database_code 7043625
_shelx_shelxl_version_number 2014/7
_shelx_space_group_comment
;
The symmetry employed for this shelxl refinement is uniquely defined
by the following loop, which should always be used as a source of
symmetry information in preference to the above space-group names.
They are only intended as comments.
;
_shelx_estimated_absorpt_t_min 0.630
_shelx_estimated_absorpt_t_max 0.753

loop_
_space_group_symop_operation_xyz
'x, y, z'
'-x, y, -z+1/2'
'x+1/2, y+1/2, z'
'-x+1/2, y+1/2, -z+1/2'
'-x, -y, -z'
'x, -y, z-1/2'
'-x+1/2, -y+1/2, -z'
'x+1/2, -y+1/2, z-1/2'

loop_
_atom_site_label
_atom_site_type_symbol
_atom_site_fract_x
_atom_site_fract_y
_atom_site_fract_z
_atom_site_U_iso_or_equiv
_atom_site_adp_type
_atom_site_occupancy
_atom_site_site_symmetry_order
_atom_site_calc_flag
_atom_site_refinement_flags_posn
_atom_site_refinement_flags_adp
_atom_site_refinement_flags_occupancy
_atom_site_disorder_assembly
_atom_site_disorder_group
C19 C 0.0279(5) 0.3889(5) 0.0541(7) 0.081(3) Uani 1 1 d . . . . .
H19 H -0.0060 0.4086 0.0286 0.097 Uiso 1 1 calc R U . . .
Tb1 Tb 0.16277(2) 0.30389(2) 0.14808(2) 0.04797(15) Uani 1 1 d . . . . .
Tb2 Tb 0.18885(2) 0.01078(2) 0.27102(2) 0.04586(15) Uani 1 1 d . . . . .
F1 F 0.1235(10) 0.2574(12) 0.3433(14) 0.159(7) Uani 0.5 1 d D U P A 1
F2 F 0.2198(12) 0.2761(12) 0.4207(11) 0.179(8) Uani 0.5 1 d D U P A 1
F3 F 0.1875(12) 0.2075(7) 0.3461(13) 0.128(6) Uani 0.5 1 d D U P A 1
F16 F 0.1753(8) 0.3631(9) -0.0749(8) 0.120(5) Uani 0.5 1 d D U P B 1
F17 F 0.2463(10) 0.3013(11) -0.0229(14) 0.158(6) Uani 0.5 1 d D U P B 1
F18 F 0.2405(9) 0.3751(9) 0.0207(9) 0.134(5) Uani 0.5 1 d D U P B 1
F3' F 0.1515(13) 0.2126(9) 0.3214(14) 0.154(7) Uani 0.5 1 d D U P A 2
F1' F 0.1517(11) 0.2760(9) 0.3871(12) 0.129(6) Uani 0.5 1 d D U P A 2
F2' F 0.2345(10) 0.2505(11) 0.4078(12) 0.162(7) Uani 0.5 1 d D U P A 2
F16' F 0.2030(11) 0.3814(9) -0.0279(15) 0.167(7) Uani 0.5 1 d D U P B 2
F17' F 0.2641(7) 0.3139(10) 0.0211(9) 0.123(4) Uani 0.5 1 d D U P B 2
F18' F 0.1999(9) 0.2950(9) -0.0736(8) 0.125(4) Uani 0.5 1 d D U P B 2
F4 F 0.1144(4) 0.4548(4) 0.3013(5) 0.122(3) Uani 1 1 d . . . . .
F5 F 0.1015(6) 0.4719(4) 0.2042(5) 0.156(4) Uani 1 1 d . . . . .
F6 F 0.1807(5) 0.4841(4) 0.2908(6) 0.136(4) Uani 1 1 d . . . . .
F7 F -0.0639(4) 0.3651(7) 0.0662(9) 0.227(7) Uani 1 1 d . U . . .
F8 F -0.0087(6) 0.3445(11) 0.1630(9) 0.241(8) Uani 1 1 d . U . . .
F9 F -0.0349(7) 0.2904(7) 0.0986(15) 0.268(10) Uani 1 1 d . U . . .
F10 F 0.0876(6) 0.4911(4) 0.0274(7) 0.159(4) Uani 1 1 d . . . . .
F11 F 0.0090(4) 0.4598(4) -0.0487(5) 0.145(4) Uani 1 1 d . . . . .
F12 F 0.0836(5) 0.4332(5) -0.0418(6) 0.155(4) Uani 1 1 d . . . . .
F13 F 0.0170(6) 0.2338(7) -0.1320(6) 0.213(7) Uani 1 1 d . . . . .
F14 F -0.0134(4) 0.2786(9) -0.0832(10) 0.248(10) Uani 1 1 d . . . . .
F15 F 0.0135(9) 0.2037(10) -0.0556(8) 0.297(14) Uani 1 1 d . . . . .
F19 F 0.0844(5) 0.1011(7) 0.4033(6) 0.214(5) Uani 1 1 d . U . . .
F20 F 0.0381(5) 0.0559(7) 0.3225(7) 0.193(5) Uani 1 1 d . U . . .
F21 F 0.0641(5) 0.1294(5) 0.3048(7) 0.161(4) Uani 1 1 d . U . . .
F22 F 0.2803(6) 0.0607(9) 0.5537(5) 0.268(11) Uani 1 1 d . . . . .
F23 F 0.3258(6) 0.0637(9) 0.5136(7) 0.238(10) Uani 1 1 d . . . . .
F24 F 0.3104(7) -0.0057(6) 0.5346(6) 0.222(8) Uani 1 1 d . . . . .
F25 F -0.0084(4) 0.0077(4) 0.0736(5) 0.123(3) Uani 1 1 d . . . . .
F26 F -0.0374(4) -0.0633(7) 0.0916(6) 0.211(7) Uani 1 1 d . . . . .
F27 F 0.0157(5) -0.0663(5) 0.0527(5) 0.165(5) Uani 1 1 d . . . . .
F28 F 0.0649(4) -0.1707(5) 0.2875(6) 0.195(7) Uani 1 1 d . . . . .
F29 F 0.1172(7) -0.1206(4) 0.3741(7) 0.178(6) Uani 1 1 d . . . . .
F30 F 0.1543(4) -0.1743(3) 0.3394(5) 0.108(3) Uani 1 1 d . . . . .
F31 F 0.1496(8) 0.0923(6) 0.0646(6) 0.211(5) Uani 1 1 d . U . . .
F32 F 0.1585(6) 0.0569(4) 0.0117(4) 0.170(4) Uani 1 1 d . U . . .
F33 F 0.2012(8) 0.1165(5) 0.0964(5) 0.204(5) Uani 1 1 d . U . . .
F34 F 0.1440(8) -0.1280(4) 0.0462(5) 0.228(9) Uani 1 1 d . . . . .
F35 F 0.1202(5) -0.1480(4) 0.1136(7) 0.168(5) Uani 1 1 d . . . . .
F36 F 0.2030(4) -0.1604(4) 0.1433(6) 0.142(4) Uani 1 1 d . . . . .
O1 O 0.2290(2) 0.2304(3) 0.1742(3) 0.0540(15) Uani 1 1 d . . . . .
O2 O 0.2545(3) 0.3482(3) 0.1999(4) 0.0621(17) Uani 1 1 d . . . . .
H2A H 0.2843 0.3213 0.2230 0.075 Uiso 1 1 d R U . . .
H2B H 0.2577 0.3659 0.1649 0.075 Uiso 1 1 d R U . . .
O3 O 0.1866(3) 0.2803(3) 0.2609(4) 0.0657(18) Uani 1 1 d . . . . .
O4 O 0.1702(3) 0.3873(3) 0.2160(3) 0.0567(15) Uani 1 1 d . . . . .
O5 O 0.0729(3) 0.3181(3) 0.1347(4) 0.0615(17) Uani 1 1 d . . . . .
O6 O 0.1204(3) 0.3813(3) 0.0756(3) 0.0600(16) Uani 1 1 d . . . . .
O7 O 0.0953(3) 0.2654(3) 0.0420(4) 0.0619(17) Uani 1 1 d . . . . .
O8 O 0.1970(3) 0.3097(3) 0.0710(4) 0.0615(17) Uani 1 1 d . . . . .
O9 O 0.2426(3) 0.0928(2) 0.3200(3) 0.0553(15) Uani 1 1 d . . . . .
O10 O 0.2851(3) -0.0258(3) 0.3265(3) 0.0625(17) Uani 1 1 d . . . . .
H10A H 0.2971 -0.0385 0.3718 0.075 Uiso 1 1 d R U . . .
H10B H 0.2855 -0.0559 0.2998 0.075 Uiso 1 1 d R U . . .
O11 O 0.1289(3) 0.0434(3) 0.3069(3) 0.0622(17) Uani 1 1 d . . . . .
O12 O 0.2425(3) 0.0111(3) 0.3969(3) 0.0552(15) Uani 1 1 d . . . . .
O13 O 0.0965(3) -0.0099(3) 0.1781(3) 0.0582(16) Uani 1 1 d . . . . .
O14 O 0.1603(3) -0.0713(3) 0.3005(3) 0.0584(16) Uani 1 1 d . . . . .
O15 O 0.2013(2) 0.0436(3) 0.1817(3) 0.0518(14) Uani 1 1 d . . . . .
O16 O 0.1930(3) -0.0672(3) 0.2015(3) 0.0574(15) Uani 1 1 d . . . . .
N1 N 0.2495(3) 0.1945(3) 0.2232(4) 0.0482(17) Uani 1 1 d . . . . .
N2 N 0.2542(3) 0.1314(3) 0.2917(4) 0.0469(16) Uani 1 1 d . . . . .
N3 N 0.1251(3) 0.1998(3) 0.1584(4) 0.0516(18) Uani 1 1 d . . . . .
N4 N 0.1324(3) 0.1118(3) 0.2068(4) 0.0525(18) Uani 1 1 d . . . . .
C1 C 0.2184(3) 0.1609(3) 0.2382(4) 0.0434(18) Uani 1 1 d . . . . .
C2 C 0.1532(4) 0.1574(4) 0.1973(5) 0.049(2) Uani 1 1 d . . . . .
C3 C 0.0688(4) 0.1949(4) 0.1241(7) 0.077(3) Uani 1 1 d . . . . .
H21 H 0.0462 0.2226 0.0939 0.092 Uiso 1 1 calc R U . . .
C4 C 0.0426(4) 0.1502(4) 0.1318(7) 0.075(3) Uani 1 1 d . . . . .
H1 H 0.0029 0.1477 0.1081 0.090 Uiso 1 1 calc R U . . .
C5 C 0.0765(4) 0.1093(4) 0.1751(5) 0.061(3) Uani 1 1 d . . . . .
H2 H 0.0596 0.0792 0.1823 0.073 Uiso 1 1 calc R U . . .
C6 C 0.3118(4) 0.1820(4) 0.2658(5) 0.058(2) Uani 1 1 d . . . . .
C7 C 0.3239(5) 0.1423(7) 0.2233(8) 0.102(5) Uani 1 1 d . . . . .
H30A H 0.3068 0.1073 0.2206 0.153 Uiso 1 1 calc R U . . .
H30B H 0.3646 0.1379 0.2450 0.153 Uiso 1 1 calc R U . . .
H30C H 0.3080 0.1568 0.1779 0.153 Uiso 1 1 calc R U . . .
C8 C 0.3475(5) 0.2331(6) 0.2846(8) 0.113(6) Uani 1 1 d . . . . .
H42A H 0.3424 0.2495 0.2437 0.169 Uiso 1 1 calc R U . . .
H42B H 0.3872 0.2240 0.3156 0.169 Uiso 1 1 calc R U . . .
H42C H 0.3357 0.2587 0.3065 0.169 Uiso 1 1 calc R U . . .
C9 C 0.3156(4) 0.1521(4) 0.3266(5) 0.061(2) Uani 1 1 d . . . . .
C10 C 0.3575(5) 0.1068(6) 0.3606(7) 0.093(4) Uani 1 1 d . . . . .
H31A H 0.3555 0.0928 0.3982 0.140 Uiso 1 1 calc R U . . .
H31B H 0.3955 0.1204 0.3776 0.140 Uiso 1 1 calc R U . . .
H31C H 0.3487 0.0780 0.3280 0.140 Uiso 1 1 calc R U . . .
C11 C 0.3234(6) 0.1929(5) 0.3833(6) 0.092(4) Uani 1 1 d . . . . .
H27A H 0.3011 0.2253 0.3619 0.138 Uiso 1 1 calc R U . . .
H27B H 0.3631 0.2026 0.4123 0.138 Uiso 1 1 calc R U . . .
H27C H 0.3107 0.1758 0.4104 0.138 Uiso 1 1 calc R U . . .
C13 C 0.0857(5) 0.2646(5) -0.0173(6) 0.071(3) Uani 1 1 d . . . . .
C16 C 0.1748(5) 0.3054(5) 0.0094(6) 0.072(3) Uani 1 1 d . . . . .
C17 C -0.0194(10) 0.3377(13) 0.1054(16) 0.164(7) Uani 1 1 d . U . . .
C18 C 0.0317(4) 0.3479(5) 0.0995(6) 0.069(3) Uani 1 1 d . . . . .
C20 C 0.0720(4) 0.4007(4) 0.0462(5) 0.063(3) Uani 1 1 d . . . . .
C21 C 0.0620(6) 0.4457(6) -0.0058(8) 0.091(4) Uani 1 1 d . . . . .
C22 C 0.1775(8) 0.2600(7) 0.3550(9) 0.142(5) Uani 1 1 d D U . . .
C23 C 0.1700(5) 0.2985(5) 0.2983(6) 0.070(3) Uani 1 1 d . . . . .
C24 C 0.1206(5) 0.2830(6) -0.0381(6) 0.087(4) Uani 1 1 d . . . . .
H24 H 0.1085 0.2808 -0.0843 0.104 Uiso 1 1 calc R U . . .
C12 C 0.1502(6) 0.3514(5) 0.2952(6) 0.083(3) Uani 1 1 d . . . . .
H12 H 0.1338 0.3593 0.3205 0.099 Uiso 1 1 calc R U . . .
C25 C 0.1535(4) 0.3933(5) 0.2562(5) 0.062(2) Uani 1 1 d . . . . .
C26 C 0.1376(6) 0.4508(6) 0.2655(7) 0.081(3) Uani 1 1 d . . . . .
C27 C 0.0852(8) 0.0890(12) 0.3536(11) 0.155(5) Uani 1 1 d . U . . .
C28 C 0.1358(5) 0.0634(5) 0.3589(6) 0.074(3) Uani 1 1 d . . . . .
C29 C 0.1874(5) 0.0636(6) 0.4264(6) 0.085(4) Uani 1 1 d . . . . .
H29 H 0.1880 0.0819 0.4622 0.102 Uiso 1 1 calc R U . . .
C30 C 0.2355(4) 0.0369(5) 0.4382(5) 0.062(3) Uani 1 1 d . . . . .
C31 C 0.2870(6) 0.0396(8) 0.5094(7) 0.092(4) Uani 1 1 d . . . . .
C32 C 0.0063(6) -0.0416(6) 0.0966(6) 0.088(4) Uani 1 1 d . . . . .
C33 C 0.2068(6) 0.3287(7) -0.0190(7) 0.129(4) Uani 1 1 d D U . . .
C14 C 0.0609(4) -0.0444(5) 0.1679(5) 0.067(3) Uani 1 1 d . . . . .
C34 C 0.0642(4) -0.0857(5) 0.2106(6) 0.074(3) Uani 1 1 d . . . . .
H34 H 0.0325 -0.1082 0.1959 0.088 Uiso 1 1 calc R U . . .
C35 C 0.1119(4) -0.0948(4) 0.2730(5) 0.056(2) Uani 1 1 d . . . . .
C36 C 0.1122(5) -0.1403(5) 0.3191(6) 0.071(3) Uani 1 1 d . . . . .
C37 C 0.2297(14) 0.0726(10) 0.0841(10) 0.185(6) Uani 1 1 d . U . . .
C38 C 0.1835(4) 0.0291(5) 0.1225(5) 0.057(2) Uani 1 1 d . . . . .
C39 C 0.0274(8) 0.2439(9) -0.0725(9) 0.112(5) Uani 1 1 d . . . . .
C15 C 0.1662(5) -0.0245(5) 0.0967(5) 0.074(3) Uani 1 1 d . . . . .
H15 H 0.1476 -0.0304 0.0496 0.089 Uiso 1 1 calc R U . . .
C40 C 0.1761(5) -0.0684(4) 0.1395(5) 0.063(2) Uani 1 1 d . . . . .
C41 C 0.1612(9) -0.1261(5) 0.1077(7) 0.100(5) Uani 1 1 d . . . . .

loop_
_atom_site_aniso_label
_atom_site_aniso_U_11
_atom_site_aniso_U_22
_atom_site_aniso_U_33
_atom_site_aniso_U_23
_atom_site_aniso_U_13
_atom_site_aniso_U_12
C19 0.063(6) 0.069(7) 0.100(9) 0.014(7) 0.038(7) 0.022(6)
Tb1 0.0425(2) 0.0470(3) 0.0486(3) 0.00604(18) 0.0205(2) 0.00011(17)
Tb2 0.0460(2) 0.0454(3) 0.0419(3) 0.00324(17) 0.02066(19) -0.00162(17)
F1 0.211(15) 0.146(12) 0.190(13) 0.059(11) 0.154(12) 0.030(11)
F2 0.248(15) 0.156(13) 0.150(12) 0.042(11) 0.118(13) 0.044(13)
F3 0.207(15) 0.101(9) 0.143(12) 0.060(8) 0.138(12) 0.055(10)
F16 0.118(9) 0.180(11) 0.071(8) 0.020(8) 0.056(7) -0.034(9)
F17 0.126(10) 0.225(13) 0.123(11) 0.003(12) 0.067(10) -0.019(11)
F18 0.117(9) 0.200(11) 0.082(8) 0.029(9) 0.051(7) -0.045(9)
F3' 0.236(16) 0.122(10) 0.170(13) 0.055(10) 0.153(12) 0.013(12)
F1' 0.208(14) 0.130(11) 0.135(11) 0.050(9) 0.150(11) 0.041(11)
F2' 0.231(15) 0.143(13) 0.144(12) 0.057(10) 0.121(12) 0.064(11)
F16' 0.134(11) 0.207(13) 0.125(12) 0.034(12) 0.045(10) -0.027(11)
F17' 0.101(8) 0.212(12) 0.079(8) -0.022(9) 0.063(7) -0.035(9)
F18' 0.124(9) 0.206(11) 0.074(8) -0.014(8) 0.073(7) -0.020(9)
F4 0.147(7) 0.126(7) 0.129(7) -0.005(5) 0.096(7) 0.037(6)
F5 0.210(11) 0.118(7) 0.108(7) 0.013(6) 0.065(8) 0.079(8)
F6 0.148(8) 0.089(6) 0.187(10) -0.044(6) 0.100(8) -0.018(6)
F7 0.090(6) 0.291(16) 0.323(18) 0.122(14) 0.127(9) 0.080(8)
F8 0.134(10) 0.43(2) 0.219(14) -0.038(16) 0.135(11) -0.038(13)
F9 0.157(11) 0.187(14) 0.53(3) 0.056(18) 0.235(15) -0.007(10)
F10 0.201(11) 0.071(6) 0.169(11) 0.029(6) 0.076(9) -0.002(7)
F11 0.117(6) 0.151(9) 0.124(8) 0.083(7) 0.036(6) 0.041(6)
F12 0.209(11) 0.147(9) 0.135(8) 0.076(7) 0.111(9) 0.071(8)
F13 0.174(11) 0.318(19) 0.113(9) -0.111(11) 0.054(9) -0.108(13)
F14 0.067(6) 0.29(2) 0.268(19) -0.121(17) 0.010(8) 0.002(9)
F15 0.256(19) 0.34(3) 0.143(13) -0.021(14) 0.007(12) -0.22(2)
F19 0.129(7) 0.370(14) 0.147(8) -0.036(9) 0.077(7) 0.106(8)
F20 0.100(6) 0.308(14) 0.204(10) 0.032(9) 0.104(7) 0.052(8)
F21 0.126(7) 0.161(9) 0.200(11) 0.008(8) 0.090(8) 0.070(7)
F22 0.164(10) 0.47(3) 0.068(6) -0.090(11) -0.005(7) 0.138(14)
F23 0.149(10) 0.37(3) 0.109(9) 0.010(12) 0.015(8) -0.124(14)
F24 0.228(14) 0.144(10) 0.110(9) 0.015(7) -0.033(9) 0.063(10)
F25 0.086(5) 0.127(7) 0.084(6) 0.010(5) -0.001(4) 0.002(5)
F26 0.082(6) 0.308(17) 0.139(9) 0.080(10) -0.009(6) -0.085(8)
F27 0.179(10) 0.171(10) 0.082(6) -0.027(6) 0.028(7) 0.036(8)
F28 0.123(7) 0.204(11) 0.174(11) 0.095(9) 0.024(7) -0.083(8)
F29 0.324(17) 0.120(8) 0.226(12) 0.059(8) 0.237(13) 0.057(9)
F30 0.128(6) 0.069(4) 0.158(8) 0.050(5) 0.097(6) 0.020(5)
F31 0.339(11) 0.179(7) 0.087(5) -0.001(5) 0.096(7) -0.112(8)
F32 0.299(10) 0.143(7) 0.063(4) -0.009(4) 0.094(6) -0.071(7)
F33 0.332(11) 0.136(7) 0.086(5) -0.006(5) 0.073(7) -0.107(8)
F34 0.46(2) 0.086(6) 0.070(6) -0.032(5) 0.101(10) -0.042(10)
F35 0.128(8) 0.095(7) 0.254(15) -0.052(8) 0.084(9) -0.040(6)
F36 0.144(8) 0.085(6) 0.154(9) -0.035(6) 0.050(7) 0.025(6)
O1 0.044(3) 0.055(4) 0.056(4) 0.012(3) 0.022(3) -0.003(3)
O2 0.053(3) 0.061(4) 0.068(4) -0.001(3) 0.030(3) -0.005(3)
O3 0.071(4) 0.065(4) 0.070(5) 0.010(4) 0.044(4) 0.003(4)
O4 0.056(3) 0.055(4) 0.055(4) 0.004(3) 0.028(3) 0.001(3)
O5 0.045(3) 0.062(4) 0.069(4) 0.009(3) 0.025(3) 0.001(3)
O6 0.055(4) 0.054(4) 0.058(4) 0.018(3) 0.021(3) 0.012(3)
O7 0.052(3) 0.061(4) 0.055(4) 0.003(3) 0.017(3) -0.008(3)
O8 0.056(4) 0.071(5) 0.057(4) 0.010(3) 0.030(3) 0.000(3)
O9 0.062(4) 0.042(3) 0.046(3) 0.007(3) 0.019(3) -0.008(3)
O10 0.053(3) 0.069(4) 0.050(4) -0.007(3) 0.017(3) 0.005(3)
O11 0.047(3) 0.082(5) 0.057(4) 0.004(3) 0.027(3) 0.003(3)
O12 0.059(4) 0.061(4) 0.041(4) 0.009(3) 0.024(3) 0.008(3)
O13 0.049(3) 0.060(4) 0.047(4) 0.004(3) 0.014(3) -0.011(3)
O14 0.059(4) 0.052(4) 0.064(4) 0.007(3) 0.033(3) -0.001(3)
O15 0.051(3) 0.054(4) 0.050(4) -0.001(3) 0.027(3) -0.007(3)
O16 0.067(4) 0.058(4) 0.038(3) -0.002(3) 0.021(3) 0.004(3)
N1 0.038(3) 0.049(4) 0.048(4) 0.008(3) 0.016(3) 0.002(3)
N2 0.036(3) 0.042(4) 0.048(4) 0.000(3) 0.012(3) -0.003(3)
N3 0.035(3) 0.050(4) 0.062(5) 0.007(4) 0.021(3) -0.005(3)
N4 0.043(4) 0.050(4) 0.066(5) 0.009(4) 0.030(4) 0.000(3)
C1 0.048(4) 0.034(4) 0.040(4) 0.003(3) 0.018(4) -0.002(4)
C2 0.044(4) 0.052(5) 0.053(5) 0.001(4) 0.026(4) 0.002(4)
C3 0.045(5) 0.061(7) 0.120(10) 0.028(6) 0.041(6) 0.013(5)
C4 0.043(5) 0.057(6) 0.113(10) 0.012(6) 0.033(6) -0.001(5)
C5 0.041(4) 0.058(6) 0.075(7) 0.015(5) 0.026(5) -0.001(4)
C6 0.040(4) 0.063(6) 0.064(6) 0.013(5) 0.022(4) 0.005(4)
C7 0.076(8) 0.136(13) 0.110(11) 0.024(9) 0.060(8) 0.046(8)
C8 0.066(7) 0.082(9) 0.124(12) 0.034(8) 0.008(8) -0.029(7)
C9 0.046(5) 0.053(6) 0.057(6) 0.003(4) 0.011(4) -0.007(4)
C10 0.051(6) 0.094(9) 0.107(10) 0.029(8) 0.024(6) 0.017(6)
C11 0.099(9) 0.096(10) 0.052(7) -0.029(6) 0.021(7) -0.036(7)
C13 0.063(6) 0.066(7) 0.070(8) -0.011(5) 0.027(6) -0.001(5)
C16 0.067(6) 0.091(9) 0.051(6) 0.016(5) 0.028(5) 0.011(6)
C17 0.112(11) 0.218(18) 0.238(15) 0.063(15) 0.143(12) 0.036(12)
C18 0.043(5) 0.085(8) 0.069(7) -0.005(6) 0.023(5) 0.010(5)
C20 0.060(6) 0.045(5) 0.069(7) 0.005(5) 0.024(5) 0.008(5)
C21 0.092(9) 0.074(9) 0.087(10) 0.020(7) 0.035(8) 0.026(7)
C22 0.218(13) 0.138(9) 0.150(10) 0.055(8) 0.152(10) 0.032(10)
C23 0.076(7) 0.076(8) 0.070(7) 0.001(6) 0.046(6) -0.001(6)
C24 0.076(7) 0.126(11) 0.046(6) -0.011(6) 0.024(6) -0.009(8)
C12 0.106(9) 0.086(9) 0.083(8) -0.006(7) 0.068(8) -0.002(7)
C25 0.049(5) 0.077(7) 0.058(6) -0.002(5) 0.026(5) 0.002(5)
C26 0.076(7) 0.083(9) 0.071(8) 0.001(6) 0.031(7) 0.019(7)
C27 0.095(7) 0.272(14) 0.133(10) -0.004(10) 0.086(7) 0.064(9)
C28 0.073(7) 0.096(9) 0.055(6) -0.003(6) 0.036(6) 0.012(6)
C29 0.088(8) 0.108(10) 0.081(8) -0.023(7) 0.059(7) 0.002(7)
C30 0.054(5) 0.088(8) 0.033(5) 0.008(5) 0.016(4) 0.004(5)
C31 0.088(9) 0.125(12) 0.057(7) 0.011(8) 0.035(7) 0.025(9)
C32 0.083(8) 0.099(10) 0.050(7) -0.004(7) 0.015(6) -0.018(8)
C33 0.108(8) 0.205(11) 0.086(7) 0.008(8) 0.059(7) -0.024(9)
C14 0.048(5) 0.083(8) 0.059(6) 0.002(5) 0.022(5) 0.002(5)
C34 0.055(5) 0.064(7) 0.074(7) 0.011(5) 0.016(5) -0.015(5)
C35 0.053(5) 0.056(6) 0.059(6) 0.003(4) 0.030(5) -0.004(4)
C36 0.072(7) 0.066(7) 0.080(8) 0.019(6) 0.045(6) 0.003(6)
C37 0.310(12) 0.140(9) 0.077(6) -0.011(7) 0.085(8) -0.074(9)
C38 0.050(5) 0.077(7) 0.034(5) -0.003(4) 0.015(4) -0.005(5)
C39 0.105(12) 0.121(14) 0.092(12) -0.041(10) 0.040(10) -0.044(11)
C15 0.094(8) 0.072(7) 0.041(6) -0.003(5) 0.027(6) 0.001(6)
C40 0.073(6) 0.064(6) 0.042(5) -0.008(4) 0.024(5) -0.003(5)
C41 0.167(15) 0.057(8) 0.073(9) -0.011(6) 0.062(10) -0.019(9)

loop_
_atom_type_symbol
_atom_type_description
_atom_type_scat_dispersion_real
_atom_type_scat_dispersion_imag
_atom_type_scat_source
C C 0.0033 0.0016 'International Tables Vol C Tables 4.2.6.8 and 6.1.1.4'
H H 0.0000 0.0000 'International Tables Vol C Tables 4.2.6.8 and 6.1.1.4'
N N 0.0061 0.0033 'International Tables Vol C Tables 4.2.6.8 and 6.1.1.4'
O O 0.0106 0.0060 'International Tables Vol C Tables 4.2.6.8 and 6.1.1.4'
F F 0.0171 0.0103 'International Tables Vol C Tables 4.2.6.8 and 6.1.1.4'
Tb Tb -0.1723 4.1537 'International Tables Vol C Tables 4.2.6.8 and 6.1.1.4'

loop_
_geom_angle_atom_site_label_1
_geom_angle_atom_site_label_2
_geom_angle_atom_site_label_3
_geom_angle
C20 C19 C18 122.4(10)
C20 C19 H19 118.8
C18 C19 H19 118.8
O7 Tb1 O5 74.2(2)
O7 Tb1 O6 76.5(2)
O5 Tb1 O6 72.7(2)
O7 Tb1 O3 130.0(2)
O5 Tb1 O3 80.5(2)
O6 Tb1 O3 134.7(2)
O7 Tb1 O1 92.1(2)
O5 Tb1 O1 138.8(2)
O6 Tb1 O1 142.6(2)
O3 Tb1 O1 79.5(2)
O7 Tb1 O2 137.7(2)
O5 Tb1 O2 139.1(2)
O6 Tb1 O2 89.1(2)
O3 Tb1 O2 88.0(2)
O1 Tb1 O2 75.6(2)
O7 Tb1 O8 70.3(2)
O5 Tb1 O8 133.9(2)
O6 Tb1 O8 71.2(2)
O3 Tb1 O8 145.6(2)
O1 Tb1 O8 71.5(2)
O2 Tb1 O8 67.4(2)
O7 Tb1 O4 137.1(2)
O5 Tb1 O4 72.0(2)
O6 Tb1 O4 68.8(2)
O3 Tb1 O4 68.5(2)
O1 Tb1 O4 130.8(2)
O2 Tb1 O4 67.2(2)
O8 Tb1 O4 118.4(2)
O7 Tb1 N3 66.4(2)
O5 Tb1 N3 74.4(2)
O6 Tb1 N3 135.6(2)
O3 Tb1 N3 65.6(2)
O1 Tb1 N3 64.6(2)
O2 Tb1 N3 134.9(2)
O8 Tb1 N3 115.1(2)
O4 Tb1 N3 126.3(2)
O13 Tb2 O11 76.4(2)
O13 Tb2 O14 73.4(2)
O11 Tb2 O14 77.3(2)
O13 Tb2 O9 135.2(2)
O11 Tb2 O9 85.8(2)
O14 Tb2 O9 142.0(2)
O13 Tb2 O15 82.8(2)
O11 Tb2 O15 129.8(2)
O14 Tb2 O15 138.4(2)
O9 Tb2 O15 77.7(2)
O13 Tb2 O10 138.9(2)
O11 Tb2 O10 136.2(2)
O14 Tb2 O10 88.7(2)
O9 Tb2 O10 80.2(2)
O15 Tb2 O10 87.3(2)
O13 Tb2 O12 138.9(2)
O11 Tb2 O12 71.2(2)
O14 Tb2 O12 75.4(2)
O9 Tb2 O12 67.0(2)
O15 Tb2 O12 137.7(2)
O10 Tb2 O12 65.1(2)
O13 Tb2 O16 69.9(2)
O11 Tb2 O16 139.2(2)
O14 Tb2 O16 71.5(2)
O9 Tb2 O16 134.6(2)
O15 Tb2 O16 68.4(2)
O10 Tb2 O16 69.3(2)
O12 Tb2 O16 123.2(2)
O13 Tb2 N4 71.8(2)
O11 Tb2 N4 66.4(2)
O14 Tb2 N4 134.3(2)
O9 Tb2 N4 63.4(2)
O15 Tb2 N4 63.8(2)
O10 Tb2 N4 136.8(2)
O12 Tb2 N4 115.2(2)
O16 Tb2 N4 121.1(2)
F33 F31 F32 95.8(14)
F31 F32 C37 73.8(11)
F31 F33 C37 95.6(13)
N1 O1 Tb1 129.9(5)
Tb1 O2 H2A 109.4
Tb1 O2 H2B 109.5
H2A O2 H2B 109.5
C23 O3 Tb1 132.3(7)
C25 O4 Tb1 128.4(7)
C18 O5 Tb1 135.8(7)
C20 O6 Tb1 132.8(6)
C13 O7 Tb1 137.5(7)
C16 O8 Tb1 134.5(7)
N2 O9 Tb2 129.6(5)
Tb2 O10 H10A 109.4
Tb2 O10 H10B 109.2
H10A O10 H10B 109.5
C28 O11 Tb2 135.8(7)
C30 O12 Tb2 131.7(6)
C14 O13 Tb2 134.2(6)
C35 O14 Tb2 131.2(6)
C38 O15 Tb2 134.4(6)
C40 O16 Tb2 129.0(6)
O1 N1 C1 126.2(7)
O1 N1 C6 121.7(7)
C1 N1 C6 111.9(7)
O9 N2 C1 127.9(7)
O9 N2 C9 119.2(7)
C1 N2 C9 112.5(7)
C2 N3 C3 114.4(8)
C2 N3 Tb1 131.2(6)
C3 N3 Tb1 113.9(6)
C5 N4 C2 115.7(8)
C5 N4 Tb2 113.7(6)
C2 N4 Tb2 130.0(5)
N2 C1 N1 108.0(7)
N2 C1 C2 126.8(7)
N1 C1 C2 125.1(7)
N3 C2 N4 128.5(8)
N3 C2 C1 116.7(8)
N4 C2 C1 114.8(8)
N3 C3 C4 122.0(10)
N3 C3 H21 119.0
C4 C3 H21 119.0
C5 C4 C3 118.1(9)
C5 C4 H1 120.9
C3 C4 H1 120.9
N4 C5 C4 121.1(9)
N4 C5 H2 119.4
C4 C5 H2 119.4
N1 C6 C8 111.6(9)
N1 C6 C9 100.9(7)
C8 C6 C9 114.8(10)
N1 C6 C7 106.3(9)
C8 C6 C7 111.9(11)
C9 C6 C7 110.6(9)
C6 C7 H30A 109.5
C6 C7 H30B 109.5
H30A C7 H30B 109.5
C6 C7 H30C 109.5
H30A C7 H30C 109.5
H30B C7 H30C 109.5
C6 C8 H42A 109.5
C6 C8 H42B 109.5
H42A C8 H42B 109.5
C6 C8 H42C 109.5
H42A C8 H42C 109.5
H42B C8 H42C 109.5
C10 C9 N2 111.5(8)
C10 C9 C6 119.1(10)
N2 C9 C6 99.4(7)
C10 C9 C11 108.3(10)
N2 C9 C11 105.6(9)
C6 C9 C11 111.9(9)
C9 C10 H31A 109.5
C9 C10 H31B 109.5
H31A C10 H31B 109.5
C9 C10 H31C 109.5
H31A C10 H31C 109.5
H31B C10 H31C 109.5
C9 C11 H27A 109.5
C9 C11 H27B 109.5
H27A C11 H27B 109.5
C9 C11 H27C 109.5
H27A C11 H27C 109.5
H27B C11 H27C 109.5
O7 C13 C24 127.3(10)
O7 C13 C39 115.7(12)
C24 C13 C39 116.9(12)
O8 C16 C24 127.2(11)
O8 C16 C33 116.1(11)
C24 C16 C33 116.6(11)
F8 C17 F9 98(2)
F8 C17 F7 107(2)
F9 C17 F7 106(3)
F8 C17 C18 113(3)
F9 C17 C18 115(2)
F7 C17 C18 116.6(18)
O5 C18 C19 125.8(10)
O5 C18 C17 115.2(14)
C19 C18 C17 119.0(13)
O6 C20 C19 129.5(10)
O6 C20 C21 113.3(10)
C19 C20 C21 117.2(10)
F12 C21 F11 107.2(13)
F12 C21 F10 106.4(15)
F11 C21 F10 104.8(12)
F12 C21 C20 112.3(11)
F11 C21 C20 116.1(13)
F10 C21 C20 109.3(12)
F1' C22 F3' 107(2)
F3 C22 F1 103(2)
F3 C22 F2 108(2)
F1 C22 F2 115.0(19)
F1' C22 F2' 104.8(19)
F3' C22 F2' 111(2)
F1' C22 C23 115.3(14)
F3 C22 C23 113.4(14)
F3' C22 C23 104.3(15)
F1 C22 C23 103.1(16)
F2 C22 C23 114.0(18)
F2' C22 C23 114.6(16)
O3 C23 C12 125.0(11)
O3 C23 C22 115.9(11)
C12 C23 C22 118.9(11)
C13 C24 C16 120.9(11)
C13 C24 H24 119.6
C16 C24 H24 119.6
C23 C12 C25 123.7(10)
C23 C12 H12 118.2
C25 C12 H12 118.2
O4 C25 C12 124.7(10)
O4 C25 C26 117.7(10)
C12 C25 C26 117.6(10)
F4 C26 F6 108.6(12)
F4 C26 F5 107.8(11)
F6 C26 F5 102.9(13)
F4 C26 C25 116.1(12)
F6 C26 C25 112.0(10)
F5 C26 C25 108.6(10)
F19 C27 F20 98.6(17)
F19 C27 F21 113(2)
F20 C27 F21 97.3(15)
F19 C27 C28 121.9(17)
F20 C27 C28 112.9(19)
F21 C27 C28 109.8(15)
O11 C28 C29 127.5(10)
O11 C28 C27 116.7(12)
C29 C28 C27 115.7(11)
C30 C29 C28 120.5(10)
C30 C29 H29 119.8
C28 C29 H29 119.8
O12 C30 C29 128.5(9)
O12 C30 C31 114.6(9)
C29 C30 C31 116.8(10)
F23 C31 F22 104.8(19)
F23 C31 F24 100.5(17)
F22 C31 F24 104.6(16)
F23 C31 C30 113.7(13)
F22 C31 C30 116.5(12)
F24 C31 C30 115.0(15)
F26 C32 F25 106.1(14)
F26 C32 F27 108.1(14)
F25 C32 F27 104.9(12)
F26 C32 C14 115.2(12)
F25 C32 C14 113.3(11)
F27 C32 C14 108.5(12)
F17 C33 F16 112.0(17)
F16' C33 F17' 109.3(19)
F16' C33 F18' 118.1(19)
F17' C33 F18' 90.1(14)
F17 C33 F18 99.5(18)
F16 C33 F18 89.1(15)
F16' C33 C16 116.0(18)
F17 C33 C16 123.3(17)
F16 C33 C16 114.9(12)
F17' C33 C16 110.2(13)
F18' C33 C16 109.9(13)
F18 C33 C16 111.1(12)
O13 C14 C34 129.0(10)
O13 C14 C32 114.2(10)
C34 C14 C32 116.8(10)
C35 C34 C14 122.3(10)
C35 C34 H34 118.8
C14 C34 H34 118.8
O14 C35 C34 128.6(9)
O14 C35 C36 111.6(9)
C34 C35 C36 119.7(9)
F29 C36 F30 106.2(11)
F29 C36 F28 107.6(12)
F30 C36 F28 105.7(11)
F29 C36 C35 111.7(10)
F30 C36 C35 112.5(9)
F28 C36 C35 112.7(10)
F33 C37 F32 84.3(18)
O15 C38 C15 125.4(10)
F15 C39 F13 105.5(18)
F15 C39 F14 101(2)
F13 C39 F14 104.3(19)
F15 C39 C13 112.7(18)
F13 C39 C13 119.9(16)
F14 C39 C13 111.4(14)
C40 C15 C38 121.7(10)
C40 C15 H15 119.1
C38 C15 H15 119.1
O16 C40 C15 127.7(10)
O16 C40 C41 114.1(10)
C15 C40 C41 118.0(9)
F34 C41 F36 111.5(16)
F34 C41 F35 106.2(16)
F36 C41 F35 101.2(12)
F34 C41 C40 115.1(11)
F36 C41 C40 111.6(13)
F35 C41 C40 110.3(13)

loop_
_geom_bond_atom_site_label_1
_geom_bond_atom_site_label_2
_geom_bond_distance
C19 C20 1.355(15)
C19 C18 1.409(17)
C19 H19 0.9300
Tb1 O7 2.332(7)
Tb1 O5 2.358(6)
Tb1 O6 2.369(6)
Tb1 O3 2.383(7)
Tb1 O1 2.396(6)
Tb1 O2 2.401(6)
Tb1 O8 2.421(7)
Tb1 O4 2.505(7)
Tb1 N3 2.800(7)
Tb2 O13 2.342(6)
Tb2 O11 2.349(6)
Tb2 O14 2.378(6)
Tb2 O9 2.383(6)
Tb2 O15 2.397(6)
Tb2 O10 2.420(6)
Tb2 O12 2.446(6)
Tb2 O16 2.525(6)
Tb2 N4 2.864(7)
F1 C22 1.367(17)
F2 C22 1.383(18)
F3 C22 1.347(17)
F16 C33 1.382(16)
F17 C33 1.322(17)
F18 C33 1.437(17)
F3' C22 1.361(18)
F1' C22 1.329(16)
F2' C22 1.400(18)
F16' C33 1.293(17)
F17' C33 1.387(16)
F18' C33 1.426(16)
F4 C26 1.289(14)
F5 C26 1.319(15)
F6 C26 1.294(15)
F7 C17 1.26(2)
F8 C17 1.21(3)
F9 C17 1.21(3)
F10 C21 1.314(17)
F11 C21 1.300(15)
F12 C21 1.290(17)
F13 C39 1.265(19)
F14 C39 1.32(2)
F15 C39 1.19(2)
F19 C27 1.191(19)
F20 C27 1.36(3)
F21 C27 1.37(2)
F22 C31 1.243(16)
F23 C31 1.179(18)
F24 C31 1.253(18)
F25 C32 1.288(16)
F26 C32 1.265(16)
F27 C32 1.318(17)
F28 C36 1.328(14)
F29 C36 1.289(15)
F30 C36 1.295(13)
F31 F33 1.340(19)
F31 F32 1.614(18)
F32 C37 1.81(3)
F33 C37 1.44(3)
F34 C41 1.229(15)
F35 C41 1.323(19)
F36 C41 1.299(18)
O1 N1 1.292(9)
O2 H2A 0.9600
O2 H2B 0.9600
O3 C23 1.252(12)
O4 C25 1.244(11)
O5 C18 1.221(11)
O6 C20 1.224(11)
O7 C13 1.243(13)
O8 C16 1.210(12)
O9 N2 1.280(9)
O10 H10A 0.9600
O10 H10B 0.9600
O11 C28 1.210(12)
O12 C30 1.240(12)
O13 C14 1.218(12)
O14 C35 1.268(11)
O15 C38 1.227(10)
O16 C40 1.241(11)
N1 C1 1.359(10)
N1 C6 1.487(11)
N2 C1 1.305(10)
N2 C9 1.520(11)
N3 C2 1.316(11)
N3 C3 1.318(12)
N4 C5 1.310(11)
N4 C2 1.320(11)
C1 C2 1.523(12)
C3 C4 1.370(14)
C3 H21 0.9300
C4 C5 1.364(14)
C4 H1 0.9300
C5 H2 0.9300
C6 C8 1.502(15)
C6 C9 1.530(14)
C6 C7 1.534(17)
C7 H30A 0.9600
C7 H30B 0.9600
C7 H30C 0.9600
C8 H42A 0.9600
C8 H42B 0.9600
C8 H42C 0.9600
C9 C10 1.483(15)
C9 C11 1.559(15)
C10 H31A 0.9600
C10 H31B 0.9600
C10 H31C 0.9600
C11 H27A 0.9600
C11 H27B 0.9600
C11 H27C 0.9600
C13 C24 1.361(16)
C13 C39 1.506(18)
C16 C24 1.407(16)
C16 C33 1.468(18)
C17 C18 1.509(18)
C20 C21 1.535(17)
C22 C23 1.530(18)
C23 C12 1.386(16)
C24 H24 0.9300
C12 C25 1.393(16)
C12 H12 0.9300
C25 C26 1.517(16)
C27 C28 1.476(17)
C28 C29 1.440(15)
C29 C30 1.370(14)
C29 H29 0.9300
C30 C31 1.489(16)
C32 C14 1.523(15)
C14 C34 1.374(15)
C34 C35 1.349(13)
C34 H34 0.9300
C35 C36 1.532(14)
C38 C15 1.406(15)
C15 C40 1.378(15)
C15 H15 0.9300
C40 C41 1.537(16)

loop_
_geom_torsion_atom_site_label_1
_geom_torsion_atom_site_label_2
_geom_torsion_atom_site_label_3
_geom_torsion_atom_site_label_4
_geom_torsion
F33 F31 F32 C37 22.9(10)
F32 F31 F33 C37 -28.1(11)
Tb1 O1 N1 C1 53.8(11)
Tb1 O1 N1 C6 -132.5(7)
Tb2 O9 N2 C1 55.8(11)
Tb2 O9 N2 C9 -132.4(7)
O9 N2 C1 N1 -176.1(8)
C9 N2 C1 N1 11.7(10)
O9 N2 C1 C2 1.6(14)
C9 N2 C1 C2 -170.6(8)
O1 N1 C1 N2 -178.9(8)
C6 N1 C1 N2 6.9(10)
O1 N1 C1 C2 3.3(14)
C6 N1 C1 C2 -170.8(8)
C3 N3 C2 N4 -1.1(15)
Tb1 N3 C2 N4 170.0(7)
C3 N3 C2 C1 -179.9(9)
Tb1 N3 C2 C1 -8.7(12)
C5 N4 C2 N3 -2.5(15)
Tb2 N4 C2 N3 168.1(7)
C5 N4 C2 C1 176.3(8)
Tb2 N4 C2 C1 -13.1(11)
N2 C1 C2 N3 161.6(9)
N1 C1 C2 N3 -21.1(13)
N2 C1 C2 N4 -17.4(13)
N1 C1 C2 N4 160.0(8)
C2 N3 C3 C4 3.1(18)
Tb1 N3 C3 C4 -169.6(10)
N3 C3 C4 C5 -2(2)
C2 N4 C5 C4 4.1(16)
Tb2 N4 C5 C4 -168.1(9)
C3 C4 C5 N4 -2.2(19)
O1 N1 C6 C8 41.7(14)
C1 N1 C6 C8 -143.8(10)
O1 N1 C6 C9 164.0(8)
C1 N1 C6 C9 -21.5(10)
O1 N1 C6 C7 -80.5(11)
C1 N1 C6 C7 93.9(10)
O9 N2 C9 C10 36.3(13)
C1 N2 C9 C10 -150.7(10)
O9 N2 C9 C6 162.9(8)
C1 N2 C9 C6 -24.1(10)
O9 N2 C9 C11 -81.1(10)
C1 N2 C9 C11 91.9(10)
N1 C6 C9 C10 145.9(9)
C8 C6 C9 C10 -94.0(13)
C7 C6 C9 C10 33.8(13)
N1 C6 C9 N2 24.8(9)
C8 C6 C9 N2 144.9(9)
C7 C6 C9 N2 -87.4(9)
N1 C6 C9 C11 -86.4(10)
C8 C6 C9 C11 33.7(13)
C7 C6 C9 C11 161.4(9)
Tb1 O7 C13 C24 10(2)
Tb1 O7 C13 C39 -166.1(11)
Tb1 O8 C16 C24 -15.2(19)
Tb1 O8 C16 C33 161.3(9)
Tb1 O5 C18 C19 -3.9(19)
Tb1 O5 C18 C17 174.6(16)
C20 C19 C18 O5 -2(2)
C20 C19 C18 C17 179.6(19)
F8 C17 C18 O5 61(3)
F9 C17 C18 O5 -50(4)
F7 C17 C18 O5 -175(2)
F8 C17 C18 C19 -120(2)
F9 C17 C18 C19 128(3)
F7 C17 C18 C19 3(4)
Tb1 O6 C20 C19 11.7(18)
Tb1 O6 C20 C21 -169.6(8)
C18 C19 C20 O6 -2(2)
C18 C19 C20 C21 179.0(12)
O6 C20 C21 F12 42.2(17)
C19 C20 C21 F12 -138.9(14)
O6 C20 C21 F11 166.0(12)
C19 C20 C21 F11 -15.1(19)
O6 C20 C21 F10 -75.7(15)
C19 C20 C21 F10 103.2(15)
Tb1 O3 C23 C12 -27.2(18)
Tb1 O3 C23 C22 158.0(10)
F1' C22 C23 O3 -169.7(18)
F3 C22 C23 O3 -16(2)
F3' C22 C23 O3 -53(2)
F1 C22 C23 O3 -125.6(17)
F2 C22 C23 O3 109.0(19)
F2' C22 C23 O3 69(2)
F1' C22 C23 C12 15(3)
F3 C22 C23 C12 169.4(18)
F3' C22 C23 C12 131.9(18)
F1 C22 C23 C12 59(2)
F2 C22 C23 C12 -66(2)
F2' C22 C23 C12 -106.6(19)
O7 C13 C24 C16 1(2)
C39 C13 C24 C16 177.0(14)
O8 C16 C24 C13 2(2)
C33 C16 C24 C13 -174.4(13)
O3 C23 C12 C25 -9(2)
C22 C23 C12 C25 165.5(13)
Tb1 O4 C25 C12 29.9(15)
Tb1 O4 C25 C26 -152.4(7)
C23 C12 C25 O4 6(2)
C23 C12 C25 C26 -171.8(12)
O4 C25 C26 F4 172.5(10)
C12 C25 C26 F4 -9.6(17)
O4 C25 C26 F6 -62.0(15)
C12 C25 C26 F6 115.9(13)
O4 C25 C26 F5 50.9(15)
C12 C25 C26 F5 -131.2(13)
Tb2 O11 C28 C29 -15(2)
Tb2 O11 C28 C27 167.3(14)
F19 C27 C28 O11 166(2)
F20 C27 C28 O11 49(2)
F21 C27 C28 O11 -58(2)
F19 C27 C28 C29 -11(3)
F20 C27 C28 C29 -128.3(16)
F21 C27 C28 C29 124.3(16)
O11 C28 C29 C30 -3(2)
C27 C28 C29 C30 174.5(16)
Tb2 O12 C30 C29 17.8(18)
Tb2 O12 C30 C31 -161.0(9)
C28 C29 C30 O12 1(2)
C28 C29 C30 C31 179.5(13)
O12 C30 C31 F23 64(2)
C29 C30 C31 F23 -114.6(19)
O12 C30 C31 F22 -173.6(17)
C29 C30 C31 F22 7(2)
O12 C30 C31 F24 -51(2)
C29 C30 C31 F24 130.3(17)
O8 C16 C33 F16' -79(2)
C24 C16 C33 F16' 97(2)
O8 C16 C33 F17 87(2)
C24 C16 C33 F17 -96(2)
O8 C16 C33 F16 -129.9(15)
C24 C16 C33 F16 47(2)
O8 C16 C33 F17' 45.4(19)
C24 C16 C33 F17' -137.7(15)
O8 C16 C33 F18' 143.2(14)
C24 C16 C33 F18' -39.9(18)
O8 C16 C33 F18 -30.5(19)
C24 C16 C33 F18 146.3(15)
Tb2 O13 C14 C34 -1.1(19)
Tb2 O13 C14 C32 -178.8(8)
F26 C32 C14 O13 -157.9(14)
F25 C32 C14 O13 -35.3(17)
F27 C32 C14 O13 80.8(15)
F26 C32 C14 C34 24(2)
F25 C32 C14 C34 146.7(13)
F27 C32 C14 C34 -97.2(14)
O13 C14 C34 C35 -2(2)
C32 C14 C34 C35 175.2(12)
Tb2 O14 C35 C34 14.4(16)
Tb2 O14 C35 C36 -168.1(7)
C14 C34 C35 O14 -4.8(19)
C14 C34 C35 C36 177.9(11)
O14 C35 C36 F29 68.0(13)
C34 C35 C36 F29 -114.2(14)
O14 C35 C36 F30 -51.4(13)
C34 C35 C36 F30 126.4(12)
O14 C35 C36 F28 -170.8(12)
C34 C35 C36 F28 7.0(17)
F31 F33 C37 F32 24.8(10)
F31 F32 C37 F33 -21.2(9)
Tb2 O15 C38 C15 -25.4(16)
O7 C13 C39 F15 -44(3)
C24 C13 C39 F15 139(2)
O7 C13 C39 F13 -169.3(18)
C24 C13 C39 F13 14(3)
O7 C13 C39 F14 69(2)
C24 C13 C39 F14 -108(2)
O15 C38 C15 C40 -10.2(18)
Tb2 O16 C40 C15 20.9(17)
Tb2 O16 C40 C41 -154.8(10)
C38 C15 C40 O16 11(2)
C38 C15 C40 C41 -174.0(13)
O16 C40 C41 F34 179.5(16)
C15 C40 C41 F34 3(2)
O16 C40 C41 F36 -52.2(17)
C15 C40 C41 F36 131.7(13)
O16 C40 C41 F35 59.4(17)
C15 C40 C41 F35 -116.7(14)
